data_7110614
loop_
_publ_author_name
'Marc Veen, E.'
'Feringa, Ben L.'
'Postma, Peter M.'
'Jonkman, Harry T.'
'Spek, Anthony L.'

_publ_section_title
;
 Solid state organisation of C60 by inclusion crystallisation with
 triptycenes&#x2020;
;
_journal_issue 17
_journal_name_full 'Chemical Communications'
_journal_page_first 1709
_journal_paper_doi 10.1039/a904457d
_journal_year 1999
_chemical_compound_source 'see text'
_chemical_formula_moiety 'C60, 2(C20 H14), 2(C8 H10)'
_chemical_formula_sum 'C116 H48'
_chemical_formula_weight 1441.54
_chemical_name_systematic
;
 ?
;
_space_group_IT_number 14
_symmetry_cell_setting monoclinic
_symmetry_space_group_name_Hall '-P 2ybc'
_symmetry_space_group_name_H-M 'P 1 21/c 1'
_cell_angle_alpha 90
_cell_angle_beta 109.882(10)
_cell_angle_gamma 90
_cell_formula_units_Z 2
_cell_length_a 19.767(2)
_cell_length_b 9.9958(10)
_cell_length_c 17.661(2)
_cell_measurement_temperature 150
_cell_volume 3281.6(6)
_computing_cell_refinement 'SET4 (de Boer & Duisenberg, 1984)'
_computing_data_collection 'Locally modified CAD4-Version 5 Software'
_computing_data_reduction 'HELENA (Spek, 1997)'
_computing_publication_material 'PLATON (Spek, 1990)'
_computing_structure_refinement 'SHELXL-97 (Sheldrick, 1997)'
_computing_structure_solution SIR97
_diffrn_ambient_temperature 150
_diffrn_measurement_device_type 'Nonius CAD4T'
_diffrn_measurement_method 'omega scan'
_diffrn_radiation_monochromator graphite
_diffrn_radiation_source 'Rotating Anode'
_diffrn_radiation_type 'Mo K\a'
_diffrn_radiation_wavelength 0.71073
_diffrn_reflns_av_R_equivalents 0.1500
_diffrn_reflns_av_sigmaI/netI 0.2289
_diffrn_reflns_limit_h_max 23
_diffrn_reflns_limit_h_min -23
_diffrn_reflns_limit_k_max 0
_diffrn_reflns_limit_k_min -12
_diffrn_reflns_limit_l_max 21
_diffrn_reflns_limit_l_min -21
_diffrn_reflns_number 11766
_diffrn_reflns_theta_max 25.33
_diffrn_reflns_theta_min 1.10
_exptl_absorpt_coefficient_mu 0.08
_exptl_crystal_colour 'dark red'
_exptl_crystal_density_diffrn 1.459
_exptl_crystal_density_method 'Not Measured'
_exptl_crystal_description plate
_exptl_crystal_F_000 1488
_exptl_crystal_size_max 0.55
_exptl_crystal_size_mid 0.28
_exptl_crystal_size_min 0.05
_refine_diff_density_max 0.642
_refine_diff_density_min -0.428
_refine_diff_density_rms 0.074
_refine_ls_abs_structure_details none
_refine_ls_abs_structure_Flack none
_refine_ls_extinction_method none
_refine_ls_goodness_of_fit_ref 1.003
_refine_ls_hydrogen_treatment 'H-atom refinement: see text '
_refine_ls_matrix_type full
_refine_ls_number_parameters 527
_refine_ls_number_reflns 5988
_refine_ls_number_restraints 45
_refine_ls_restrained_S_all 1.016
_refine_ls_R_factor_all 0.2605
_refine_ls_R_factor_gt 0.0947
_refine_ls_shift/su_max 0.042
_refine_ls_shift/su_mean 0.004
_refine_ls_structure_factor_coef Fsqd
_refine_ls_weighting_details 'CALC W=1/[^2^(FO^2^)+(0.0857P)^2^] WHERE P=(FO^2^+2FC^2^)/3'
_refine_ls_weighting_scheme calc
_refine_ls_wR_factor_gt 0.1882
_refine_ls_wR_factor_ref 0.2611
_reflns_number_gt 2080
_reflns_number_total 5988
_reflns_threshold_expression I>2sigma(I)
_cod_data_source_file 904457dsup1.cif
_cod_data_source_block s1269b
_cod_depositor_comments
;
The following automatic conversions were performed:

'_symmetry_cell_setting' value 'Monoclinic' changed to 'monoclinic'
according to /home/saulius/struct/CIF-dictionaries/cif_core.dic
dictionary named 'cif_core.dic' version 2.4.2 from
2011-04-26.

'_refine_ls_weighting_scheme' value 'calc ' changed to
'calc' according to
/home/saulius/struct/CIF-dictionaries/cif_core.dic dictionary named
'cif_core.dic' version 2.4.2 from 2011-04-26.

Automatic conversion script
Id: cif_fix_values 1891 2012-01-12 08:04:46Z andrius 
;
_cod_original_sg_symbol_H-M 'P 21/c'
_cod_database_code 7110614

loop_
_symmetry_equiv_pos_as_xyz
x,y,z
-x,1/2+y,1/2-z
-x,-y,-z
x,1/2-y,1/2+z

loop_
_atom_site_aniso_label
_atom_site_aniso_U_11
_atom_site_aniso_U_22
_atom_site_aniso_U_33
_atom_site_aniso_U_23
_atom_site_aniso_U_13
_atom_site_aniso_U_12
C1 0.048(6) 0.037(5) 0.028(5) -0.003(4) 0.026(4) 0.014(4)
C2 0.112(9) 0.021(5) 0.032(5) -0.009(4) 0.045(6) -0.002(5)
C3 0.045(6) 0.178(13) 0.031(6) -0.082(7) 0.036(5) -0.075(8)
C4 0.032(4) 0.062(5) 0.010(3) 0.003(4) 0.011(3) 0.003(5)
C5 0.031(4) 0.039(4) 0.019(3) -0.001(4) 0.022(3) -0.002(4)
C6 0.039(5) 0.038(5) 0.021(4) 0.004(3) 0.016(4) -0.005(4)
C7 0.072(7) 0.025(4) 0.048(6) 0.016(4) 0.041(5) 0.001(4)
C8 0.052(6) 0.054(6) 0.043(6) 0.044(5) 0.028(5) 0.032(5)
C9 0.099(9) 0.034(6) 0.053(7) 0.015(5) -0.006(7) 0.034(6)
C10 0.064(7) 0.022(5) 0.104(10) 0.024(5) 0.021(7) 0.008(5)
C11 0.091(8) 0.017(4) 0.068(7) 0.003(4) 0.051(6) 0.004(5)
C12 0.047(6) 0.022(4) 0.067(7) 0.015(4) 0.022(5) -0.005(4)
C13 0.052(7) 0.090(8) 0.037(6) 0.007(6) 0.004(5) -0.054(6)
C14 0.040(6) 0.082(7) 0.030(5) 0.006(5) 0.030(5) -0.015(5)
C15 0.024(4) 0.126(10) 0.078(7) 0.002(9) 0.031(5) -0.013(7)
C16 0.016(4) 0.116(10) 0.059(6) -0.025(7) -0.002(4) 0.010(6)
C17 0.031(5) 0.098(8) 0.045(6) 0.022(6) 0.015(5) 0.040(6)
C18 0.055(7) 0.085(8) 0.037(6) 0.001(6) 0.008(5) 0.061(6)
C19 0.008(4) 0.089(8) 0.053(7) -0.010(6) 0.007(4) 0.015(5)
C20 0.091(9) 0.032(6) 0.104(10) 0.004(6) 0.062(8) 0.025(6)
C21 0.162(13) 0.024(5) 0.058(7) -0.022(5) 0.048(8) 0.018(7)
C22 0.101(10) 0.016(5) 0.111(10) -0.031(5) 0.076(9) -0.027(5)
C23 0.114(11) 0.029(5) 0.053(7) -0.002(5) -0.027(7) -0.045(6)
C24 0.088(10) 0.111(11) 0.062(8) -0.053(8) -0.038(8) -0.022(9)
C25 0.057(7) 0.051(6) 0.040(6) -0.005(5) -0.027(5) -0.004(5)
C26 0.024(5) 0.063(7) 0.079(8) 0.027(6) -0.020(5) -0.025(5)
C27 0.056(8) 0.054(7) 0.148(14) -0.040(9) 0.014(9) -0.047(6)
C28 0.037(5) 0.122(9) 0.007(4) 0.018(5) 0.000(4) 0.048(6)
C29 0.041(5) 0.083(7) 0.023(5) 0.013(5) 0.010(4) 0.018(5)
C30 0.031(5) 0.104(8) 0.038(5) 0.042(6) 0.022(4) 0.047(5)
C101 0.023(4) 0.019(4) 0.032(5) 0.001(3) 0.011(4) -0.004(3)
C102 0.021(4) 0.033(4) 0.017(4) 0.005(3) 0.008(3) -0.004(3)
C103 0.022(4) 0.033(4) 0.022(4) -0.011(3) 0.006(4) -0.001(3)
C104 0.015(4) 0.027(4) 0.014(4) -0.005(3) 0.005(3) -0.001(3)
C105 0.012(4) 0.024(4) 0.023(4) 0.001(3) 0.004(3) 0.000(3)
C106 0.019(4) 0.022(4) 0.014(4) -0.004(3) 0.007(3) -0.005(3)
C107 0.022(4) 0.031(4) 0.020(4) -0.004(3) 0.011(3) -0.009(3)
C108 0.011(4) 0.059(5) 0.012(4) -0.013(3) 0.000(3) -0.011(3)
C109 0.031(5) 0.050(5) 0.018(4) 0.008(4) 0.011(4) 0.008(4)
C110 0.032(4) 0.031(4) 0.015(4) -0.002(3) 0.011(3) 0.007(4)
C111 0.024(4) 0.030(4) 0.014(4) 0.004(3) 0.011(3) -0.004(3)
C112 0.019(4) 0.029(4) 0.018(4) 0.002(3) 0.009(3) 0.001(3)
C113 0.019(4) 0.034(4) 0.018(4) -0.001(3) -0.003(3) 0.005(3)
C114 0.032(5) 0.041(5) 0.030(5) -0.003(3) 0.025(4) 0.002(4)
C115 0.018(4) 0.038(4) 0.022(4) 0.005(3) 0.008(4) -0.003(3)
C116 0.024(4) 0.025(4) 0.025(4) 0.002(3) 0.017(4) -0.002(3)
C117 0.019(4) 0.028(4) 0.009(4) 0.000(3) 0.003(3) -0.002(3)
C118 0.014(4) 0.020(4) 0.013(4) 0.002(3) 0.003(3) -0.004(3)
C119 0.032(5) 0.021(4) 0.019(4) 0.000(3) 0.009(3) -0.002(3)
C120 0.015(4) 0.018(3) 0.021(4) 0.003(3) 0.005(3) 0.001(3)
C91 0.038(4) 0.037(4) 0.017(3) -0.005(4) 0.010(3) -0.001(4)
C92 0.023(3) 0.016(3) 0.017(3) -0.004(3) 0.005(3) -0.002(3)
C93 0.032(4) 0.025(4) 0.028(4) -0.002(3) 0.014(3) -0.001(4)
C94 0.018(3) 0.031(4) 0.038(4) -0.004(4) 0.006(3) -0.006(3)
C95 0.040(4) 0.034(4) 0.022(3) -0.004(4) 0.002(3) -0.005(4)
C96 0.035(4) 0.021(4) 0.029(3) 0.004(4) 0.015(3) -0.001(4)
C97 0.027(3) 0.022(3) 0.014(3) -0.005(3) 0.005(3) 0.002(3)
C98 0.032(4) 0.032(4) 0.035(4) 0.000(4) 0.015(3) 0.001(4)

loop_
_atom_site_label
_atom_site_type_symbol
_atom_site_thermal_displace_type
_atom_site_fract_x
_atom_site_fract_y
_atom_site_fract_z
_atom_site_occupancy
_atom_site_U_iso_or_equiv
C1 C Uani 0.4219(4) 0.1274(7) 0.1384(5) 1.000 0.034(3)
C2 C Uani 0.4803(6) 0.2209(7) 0.1462(5) 1.000 0.050(4)
C3 C Uani 0.5503(5) 0.1487(12) 0.1908(5) 1.000 0.079(5)
C4 C Uani 0.5280(3) 0.0085(9) 0.2085(3) 1.000 0.034(2)
C5 C Uani 0.4503(3) 0.0001(8) 0.1745(3) 1.000 0.026(2)
C6 C Uani 0.4181(4) -0.1150(7) 0.1365(4) 1.000 0.031(3)
C7 C Uani 0.4622(5) -0.2275(7) 0.1333(5) 1.000 0.043(3)
C8 C Uani 0.5350(5) -0.2202(9) 0.1656(5) 1.000 0.047(3)
C9 C Uani 0.5810(6) -0.2732(9) 0.1206(6) 1.000 0.070(4)
C10 C Uani 0.5507(6) -0.3335(9) 0.0548(7) 1.000 0.065(4)
C11 C Uani 0.4746(6) -0.3452(8) 0.0196(6) 1.000 0.053(4)
C12 C Uani 0.4295(5) -0.2946(7) 0.0538(6) 1.000 0.045(3)
C13 C Uani 0.3658(5) -0.2190(10) 0.0099(6) 1.000 0.063(4)
C14 C Uani 0.3574(5) -0.1054(10) 0.0642(5) 1.000 0.046(3)
C15 C Uani 0.3328(4) 0.0077(13) 0.0283(6) 1.000 0.072(4)
C16 C Uani 0.3117(4) 0.0313(12) -0.0619(6) 1.000 0.067(4)
C17 C Uani 0.3328(5) 0.1639(11) -0.0732(5) 1.000 0.057(4)
C18 C Uani 0.3626(5) 0.2251(10) 0.0028(6) 1.000 0.061(4)
C19 C Uani 0.3640(4) 0.1265(10) 0.0673(6) 1.000 0.051(4)
C20 C Uani 0.4206(7) 0.3081(9) 0.0161(8) 1.000 0.068(5)
C21 C Uani 0.4805(8) 0.3086(8) 0.0868(6) 1.000 0.079(5)
C22 C Uani 0.5451(6) 0.3287(8) 0.0677(7) 1.000 0.066(5)
C23 C Uani 0.6086(7) 0.2591(10) 0.1099(7) 1.000 0.080(5)
C24 C Uani 0.6103(6) 0.1648(13) 0.1734(7) 1.000 0.103(6)
C25 C Uani 0.6517(5) 0.0530(9) 0.1718(6) 1.000 0.060(4)
C26 C Uani 0.6816(5) 0.0747(10) 0.1027(6) 1.000 0.065(4)
C27 C Uani 0.6542(6) 0.2028(10) 0.0681(8) 1.000 0.091(6)
C28 C Uani 0.6337(5) -0.0777(11) 0.1856(5) 1.000 0.057(4)
C29 C Uani 0.5686(5) -0.1001(10) 0.2034(5) 1.000 0.049(3)
C30 C Uani 0.6433(4) -0.1826(10) 0.1333(5) 1.000 0.055(4)
C101 C Uani 0.1348(4) 0.3759(7) 0.3532(4) 1.000 0.024(3)
C102 C Uani 0.1429(4) 0.4441(7) 0.4237(4) 1.000 0.023(2)
C103 C Uani 0.1438(4) 0.5828(7) 0.4256(4) 1.000 0.026(2)
C104 C Uani 0.1379(3) 0.6538(7) 0.3551(4) 1.000 0.019(2)
C105 C Uani 0.1299(4) 0.5849(7) 0.2852(4) 1.000 0.020(2)
C106 C Uani 0.1285(4) 0.4449(6) 0.2844(4) 1.000 0.018(2)
C107 C Uani -0.0115(4) 0.3845(7) 0.0960(4) 1.000 0.023(2)
C108 C Uani -0.0696(4) 0.4566(8) 0.0457(4) 1.000 0.028(3)
C109 C Uani -0.0670(4) 0.5954(8) 0.0473(4) 1.000 0.032(3)
C110 C Uani -0.0083(4) 0.6643(7) 0.0979(4) 1.000 0.025(2)
C111 C Uani 0.0497(4) 0.5899(7) 0.1468(4) 1.000 0.022(2)
C112 C Uani 0.0476(4) 0.4498(6) 0.1462(4) 1.000 0.021(2)
C113 C Uani 0.2218(4) 0.3737(7) 0.1463(4) 1.000 0.026(2)
C114 C Uani 0.2703(4) 0.4408(7) 0.1180(4) 1.000 0.031(3)
C115 C Uani 0.2729(4) 0.5796(7) 0.1192(4) 1.000 0.026(2)
C116 C Uani 0.2262(4) 0.6514(7) 0.1468(4) 1.000 0.022(2)
C117 C Uani 0.1788(4) 0.5836(7) 0.1750(4) 1.000 0.019(2)
C118 C Uani 0.1754(4) 0.4449(6) 0.1735(4) 1.000 0.016(2)
C119 C Uani 0.1175(4) 0.3865(7) 0.2012(4) 1.000 0.024(3)
C120 C Uani 0.1204(3) 0.6465(6) 0.2040(4) 1.000 0.018(2)
C91 C Uani 0.2227(3) 0.0117(8) 0.3683(3) 1.000 0.031(2)
C92 C Uani 0.1753(3) 0.0130(7) 0.2807(3) 1.000 0.0191(17)
C93 C Uani 0.1020(3) 0.0175(7) 0.2606(4) 1.000 0.027(2)
C94 C Uani 0.0561(3) 0.0197(7) 0.1804(4) 1.000 0.030(2)
C95 C Uani 0.0856(4) 0.0174(8) 0.1201(4) 1.000 0.034(2)
C96 C Uani 0.1596(4) 0.0129(7) 0.1400(4) 1.000 0.027(2)
C97 C Uani 0.2053(3) 0.0116(7) 0.2190(3) 1.000 0.0215(17)
C98 C Uani 0.2854(3) 0.0080(8) 0.2375(4) 1.000 0.032(2)
H101 H Uiso 0.13370 0.28090 0.35260 1.000 0.0290
H102 H Uiso 0.14780 0.39550 0.47150 1.000 0.0280
H103 H Uiso 0.14830 0.62920 0.47400 1.000 0.0310
H104 H Uiso 0.13940 0.74880 0.35560 1.000 0.0230
H107 H Uiso -0.01280 0.28950 0.09550 1.000 0.0280
H108 H Uiso -0.11050 0.41140 0.01060 1.000 0.0340
H109 H Uiso -0.10660 0.64450 0.01270 1.000 0.0390
H110 H Uiso -0.00760 0.75930 0.09930 1.000 0.0300
H113 H Uiso 0.22090 0.27870 0.14680 1.000 0.0320
H114 H Uiso 0.30150 0.39150 0.09770 1.000 0.0370
H115 H Uiso 0.30680 0.62520 0.10120 1.000 0.0310
H116 H Uiso 0.22680 0.74650 0.14630 1.000 0.0270
H119 H Uiso 0.11650 0.28650 0.20020 1.000 0.0280
H120 H Uiso 0.12170 0.74650 0.20510 1.000 0.0220
H91A H Uiso 0.19300 0.02450 0.40220 1.000 0.0460
H91B H Uiso 0.25810 0.08410 0.37820 1.000 0.0460
H91C H Uiso 0.24780 -0.07440 0.38120 1.000 0.0460
H93 H Uiso 0.08170 0.01920 0.30230 1.000 0.0330
H94 H Uiso 0.00550 0.02280 0.16770 1.000 0.0360
H95 H Uiso 0.05530 0.01880 0.06520 1.000 0.0410
H96 H Uiso 0.17950 0.01060 0.09800 1.000 0.0330
H98A H Uiso 0.29620 0.02700 0.18830 1.000 0.0480
H98B H Uiso 0.30380 -0.08090 0.25770 1.000 0.0480
H98C H Uiso 0.30840 0.07540 0.27840 1.000 0.0480

loop_
_atom_type_symbol
_atom_type_description
_atom_type_scat_dispersion_real
_atom_type_scat_dispersion_imag
_atom_type_scat_source
H H 0.0000 0.0000 'International Tables Vol C Tables 4.2.6.8 and 6.1.1.4'
C C 0.0033 0.0016 'International Tables Vol C Tables 4.2.6.8 and 6.1.1.4'

loop_
_geom_angle_atom_site_label_1
_geom_angle_atom_site_label_2
_geom_angle_atom_site_label_3
_geom_angle
_geom_angle_site_symmetry_1
_geom_angle_site_symmetry_3
_geom_angle_publ_flag
C2 C1 C5 110.3(7) . . no
C2 C1 C19 118.4(7) . . no
C5 C1 C19 118.1(7) . . no
C1 C2 C3 107.3(7) . . no
C1 C2 C21 123.2(9) . . no
C3 C2 C21 117.5(11) . . no
C2 C3 C4 105.4(7) . . no
C2 C3 C24 123.2(10) . . no
C4 C3 C24 119.9(10) . . no
C3 C4 C5 107.8(7) . . no
C3 C4 C29 119.7(7) . . no
C5 C4 C29 119.2(8) . . no
C1 C5 C4 109.2(7) . . no
C1 C5 C6 118.3(6) . . no
C4 C5 C6 120.0(7) . . no
C5 C6 C7 119.2(7) . . no
C5 C6 C14 119.3(7) . . no
C7 C6 C14 110.8(7) . . no
C6 C7 C8 120.8(7) . . no
C6 C7 C12 108.4(7) . . no
C8 C7 C12 118.6(8) . . no
C7 C8 C9 120.5(8) . . no
C7 C8 C29 120.1(9) . . no
C9 C8 C29 106.1(9) . . no
C8 C9 C10 118.3(11) . . no
C8 C9 C30 109.1(8) . . no
C10 C9 C30 122.7(10) . . no
C9 C10 C11 122.7(11) . . no
C9 C10 C20 118.2(11) . 3_655 no
C11 C10 C20 106.3(10) . 3_655 no
C10 C11 C12 122.7(9) . . no
C10 C11 C22 108.3(10) . 3_655 no
C12 C11 C22 117.0(10) . 3_655 no
C7 C12 C11 117.0(9) . . no
C7 C12 C13 106.8(7) . . no
C11 C12 C13 123.3(9) . . no
C12 C13 C14 108.2(8) . . no
C12 C13 C27 121.7(10) . 3_655 no
C14 C13 C27 120.6(9) . 3_655 no
C6 C14 C13 105.9(8) . . no
C6 C14 C15 123.6(9) . . no
C13 C14 C15 116.1(8) . . no
C14 C15 C16 124.5(10) . . no
C14 C15 C19 117.7(9) . . no
C16 C15 C19 107.5(10) . . no
C15 C16 C17 107.6(9) . . no
C15 C16 C26 114.0(10) . 3_655 no
C17 C16 C26 125.8(9) . 3_655 no
C16 C17 C18 108.6(8) . . no
C16 C17 C30 116.7(9) . 3_655 no
C18 C17 C30 124.0(10) . 3_655 no
C17 C18 C19 109.4(9) . . no
C17 C18 C20 118.7(10) . . no
C19 C18 C20 118.0(9) . . no
C1 C19 C15 122.7(9) . . no
C1 C19 C18 118.8(8) . . no
C15 C19 C18 106.9(9) . . no
C18 C20 C21 124.1(11) . . no
C10 C20 C18 118.2(10) 3_655 . no
C10 C20 C21 106.7(12) 3_655 . no
C2 C21 C20 117.4(12) . . no
C2 C21 C22 120.2(11) . . no
C20 C21 C22 109.9(10) . . no
C21 C22 C23 120.6(10) . . no
C11 C22 C21 108.8(10) 3_655 . no
C11 C22 C23 118.9(11) 3_655 . no
C22 C23 C24 120.7(12) . . no
C22 C23 C27 121.1(11) . . no
C24 C23 C27 106.5(10) . . no
C3 C24 C23 117.8(11) . . no
C3 C24 C25 118.9(11) . . no
C23 C24 C25 111.3(10) . . no
C24 C25 C26 106.8(9) . . no
C24 C25 C28 124.1(10) . . no
C26 C25 C28 117.3(8) . . no
C25 C26 C27 105.7(9) . . no
C16 C26 C25 117.3(9) 3_655 . no
C16 C26 C27 125.2(10) 3_655 . no
C23 C27 C26 109.6(10) . . no
C13 C27 C23 117.9(11) 3_655 . no
C13 C27 C26 119.4(10) 3_655 . no
C25 C28 C29 118.8(9) . . no
C25 C28 C30 117.9(8) . . no
C29 C28 C30 110.2(9) . . no
C4 C29 C8 120.6(9) . . no
C4 C29 C28 118.5(9) . . no
C8 C29 C28 109.7(9) . . no
C9 C30 C28 104.8(8) . . no
C9 C30 C17 118.2(9) . 3_655 no
C17 C30 C28 124.9(10) 3_655 . no
C102 C101 C106 120.0(6) . . no
C101 C102 C103 120.8(6) . . no
C102 C103 C104 119.2(6) . . no
C103 C104 C105 119.5(6) . . no
C104 C105 C106 120.4(6) . . no
C104 C105 C120 125.9(6) . . no
C106 C105 C120 113.7(6) . . no
C101 C106 C105 120.0(6) . . no
C101 C106 C119 127.1(6) . . no
C105 C106 C119 112.8(6) . . no
C108 C107 C112 120.3(7) . . no
C107 C108 C109 119.2(7) . . no
C108 C109 C110 121.9(7) . . no
C109 C110 C111 117.9(7) . . no
C110 C111 C112 120.9(7) . . no
C110 C111 C120 126.0(6) . . no
C112 C111 C120 113.2(6) . . no
C107 C112 C111 119.9(7) . . no
C107 C112 C119 127.0(6) . . no
C111 C112 C119 113.0(6) . . no
C114 C113 C118 120.0(6) . . no
C113 C114 C115 120.1(7) . . no
C114 C115 C116 119.9(7) . . no
C115 C116 C117 119.3(7) . . no
C116 C117 C118 121.2(7) . . no
C116 C117 C120 126.5(6) . . no
C118 C117 C120 112.1(7) . . no
C113 C118 C117 119.4(7) . . no
C113 C118 C119 125.8(6) . . no
C117 C118 C119 114.7(7) . . no
C106 C119 C112 104.8(6) . . no
C106 C119 C118 106.8(6) . . no
C112 C119 C118 104.8(6) . . no
C105 C120 C111 105.5(5) . . no
C105 C120 C117 106.4(5) . . no
C111 C120 C117 104.4(5) . . no
C102 C101 H101 119.94 . . no
C106 C101 H101 120.01 . . no
C101 C102 H102 119.64 . . no
C103 C102 H102 119.55 . . no
C102 C103 H103 120.43 . . no
C104 C103 H103 120.38 . . no
C103 C104 H104 120.29 . . no
C105 C104 H104 120.18 . . no
C108 C107 H107 119.89 . . no
C112 C107 H107 119.82 . . no
C107 C108 H108 120.36 . . no
C109 C108 H108 120.42 . . no
C108 C109 H109 119.13 . . no
C110 C109 H109 119.02 . . no
C109 C110 H110 121.07 . . no
C111 C110 H110 121.07 . . no
C114 C113 H113 120.10 . . no
C118 C113 H113 119.94 . . no
C113 C114 H114 119.97 . . no
C115 C114 H114 119.92 . . no
C114 C115 H115 120.07 . . no
C116 C115 H115 120.03 . . no
C115 C116 H116 120.26 . . no
C117 C116 H116 120.45 . . no
C106 C119 H119 113.26 . . no
C112 C119 H119 113.21 . . no
C118 C119 H119 113.22 . . no
C105 C120 H120 113.23 . . no
C111 C120 H120 113.25 . . no
C117 C120 H120 113.31 . . no
C91 C92 C93 119.9(5) . . no
C91 C92 C97 121.0(5) . . no
C93 C92 C97 119.1(5) . . no
C92 C93 C94 121.8(6) . . no
C93 C94 C95 118.9(6) . . no
C94 C95 C96 119.5(6) . . no
C95 C96 C97 121.9(7) . . no
C92 C97 C96 118.7(6) . . no
C92 C97 C98 121.5(5) . . no
C96 C97 C98 119.9(6) . . no
C92 C91 H91A 109.44 . . no
C92 C91 H91B 109.43 . . no
C92 C91 H91C 109.50 . . no
H91A C91 H91B 109.55 . . no
H91A C91 H91C 109.50 . . no
H91B C91 H91C 109.41 . . no
C92 C93 H93 119.17 . . no
C94 C93 H93 118.99 . . no
C93 C94 H94 120.59 . . no
C95 C94 H94 120.50 . . no
C94 C95 H95 120.18 . . no
C96 C95 H95 120.28 . . no
C95 C96 H96 118.99 . . no
C97 C96 H96 119.09 . . no
C97 C98 H98A 109.45 . . no
C97 C98 H98B 109.48 . . no
C97 C98 H98C 109.52 . . no
H98A C98 H98B 109.40 . . no
H98A C98 H98C 109.50 . . no
H98B C98 H98C 109.48 . . no

loop_
_geom_bond_atom_site_label_1
_geom_bond_atom_site_label_2
_geom_bond_distance
_geom_bond_site_symmetry_2
_geom_bond_publ_flag
C1 C2 1.455(13) . no
C1 C5 1.448(10) . no
C1 C19 1.382(13) . no
C2 C3 1.521(15) . no
C2 C21 1.368(13) . no
C3 C4 1.533(14) . no
C3 C24 1.332(16) . no
C4 C5 1.449(9) . no
C4 C29 1.371(13) . no
C5 C6 1.374(10) . no
C6 C7 1.436(11) . no
C6 C14 1.427(11) . no
C7 C8 1.358(14) . no
C7 C12 1.491(12) . no
C8 C9 1.494(15) . no
C8 C29 1.424(13) . no
C9 C10 1.265(15) . no
C9 C30 1.483(14) . no
C10 C11 1.424(17) . no
C10 C20 1.561(18) 3_655 no
C11 C12 1.335(15) . no
C11 C22 1.465(15) 3_655 no
C12 C13 1.447(14) . no
C13 C14 1.531(14) . no
C13 C27 1.308(17) 3_655 no
C14 C15 1.306(16) . no
C15 C16 1.522(14) . no
C15 C19 1.406(16) . no
C16 C17 1.424(16) . no
C16 C26 1.313(15) 3_655 no
C17 C18 1.409(13) . no
C17 C30 1.314(12) 3_655 no
C18 C19 1.499(14) . no
C18 C20 1.369(16) . no
C20 C21 1.398(18) . no
C21 C22 1.44(2) . no
C22 C23 1.407(17) . no
C23 C24 1.457(17) . no
C23 C27 1.458(18) . no
C24 C25 1.391(16) . no
C25 C26 1.542(14) . no
C25 C28 1.397(14) . no
C26 C27 1.443(15) . no
C28 C29 1.442(15) . no
C28 C30 1.452(14) . no
C101 C102 1.380(10) . no
C101 C106 1.366(9) . no
C102 C103 1.387(10) . no
C103 C104 1.403(10) . no
C104 C105 1.375(10) . no
C105 C106 1.400(9) . no
C105 C120 1.513(9) . no
C106 C119 1.526(9) . no
C107 C108 1.391(11) . no
C107 C112 1.368(10) . no
C108 C109 1.388(11) . no
C109 C110 1.383(11) . no
C110 C111 1.393(10) . no
C111 C112 1.401(9) . no
C111 C120 1.528(10) . no
C112 C119 1.530(11) . no
C113 C114 1.395(11) . no
C113 C118 1.370(11) . no
C114 C115 1.388(10) . no
C115 C116 1.382(11) . no
C116 C117 1.379(11) . no
C117 C118 1.388(9) . no
C117 C120 1.547(10) . no
C118 C119 1.507(11) . no
C101 H101 0.9498 . no
C102 H102 0.9500 . no
C103 H103 0.9497 . no
C104 H104 0.9500 . no
C107 H107 0.9499 . no
C108 H108 0.9493 . no
C109 H109 0.9496 . no
C110 H110 0.9499 . no
C113 H113 0.9499 . no
C114 H114 0.9498 . no
C115 H115 0.9501 . no
C116 H116 0.9508 . no
C119 H119 0.9998 . no
C120 H120 0.9999 . no
C91 C92 1.512(7) . no
C92 C93 1.370(9) . no
C92 C97 1.407(8) . no
C93 C94 1.399(9) . no
C94 C95 1.377(10) . no
C95 C96 1.384(12) . no
C96 C97 1.380(9) . no
C97 C98 1.504(9) . no
C91 H91A 0.9791 . no
C91 H91B 0.9802 . no
C91 H91C 0.9808 . no
C93 H93 0.9512 . no
C94 H94 0.9482 . no
C95 H95 0.9508 . no
C96 H96 0.9508 . no
C98 H98A 0.9812 . no
C98 H98B 0.9803 . no
C98 H98C 0.9793 . no

loop_
_geom_torsion_atom_site_label_1
_geom_torsion_atom_site_label_2
_geom_torsion_atom_site_label_3
_geom_torsion_atom_site_label_4
_geom_torsion
_geom_torsion_site_symmetry_1
_geom_torsion_site_symmetry_3
_geom_torsion_site_symmetry_4
_geom_torsion_publ_flag
C5 C1 C2 C3 -0.5(9) . . . no
C5 C1 C2 C21 140.9(10) . . . no
C19 C1 C2 C3 -141.0(8) . . . no
C19 C1 C2 C21 0.4(14) . . . no
C2 C1 C5 C4 1.4(8) . . . no
C2 C1 C5 C6 -140.9(7) . . . no
C19 C1 C5 C4 141.9(7) . . . no
C19 C1 C5 C6 -0.3(11) . . . no
C2 C1 C19 C15 136.2(9) . . . no
C2 C1 C19 C18 -2.3(13) . . . no
C5 C1 C19 C15 -1.2(13) . . . no
C5 C1 C19 C18 -139.7(8) . . . no
C1 C2 C3 C4 -0.4(9) . . . no
C1 C2 C3 C24 142.4(11) . . . no
C21 C2 C3 C4 -144.4(7) . . . no
C21 C2 C3 C24 -1.6(14) . . . no
C1 C2 C21 C20 1.0(16) . . . no
C1 C2 C21 C22 -137.1(10) . . . no
C3 C2 C21 C20 138.8(11) . . . no
C3 C2 C21 C22 0.8(12) . . . no
C2 C3 C4 C5 1.3(8) . . . no
C2 C3 C4 C29 142.0(7) . . . no
C24 C3 C4 C5 -143.1(9) . . . no
C24 C3 C4 C29 -2.4(12) . . . no
C2 C3 C24 C23 1.7(16) . . . no
C2 C3 C24 C25 -137.9(11) . . . no
C4 C3 C24 C23 139.5(10) . . . no
C4 C3 C24 C25 -0.1(15) . . . no
C3 C4 C5 C1 -1.6(7) . . . no
C3 C4 C5 C6 139.9(7) . . . no
C29 C4 C5 C1 -142.5(7) . . . no
C29 C4 C5 C6 -1.1(9) . . . no
C3 C4 C29 C8 -136.7(8) . . . no
C3 C4 C29 C28 3.3(10) . . . no
C5 C4 C29 C8 -0.4(11) . . . no
C5 C4 C29 C28 139.6(7) . . . no
C1 C5 C6 C7 140.0(7) . . . no
C1 C5 C6 C14 -1.2(11) . . . no
C4 C5 C6 C7 2.0(10) . . . no
C4 C5 C6 C14 -139.3(7) . . . no
C5 C6 C7 C8 -1.5(12) . . . no
C5 C6 C7 C12 -143.2(7) . . . no
C14 C6 C7 C8 142.7(9) . . . no
C14 C6 C7 C12 1.1(10) . . . no
C5 C6 C14 C13 142.1(8) . . . no
C5 C6 C14 C15 4.6(14) . . . no
C7 C6 C14 C13 -2.1(10) . . . no
C7 C6 C14 C15 -139.6(10) . . . no
C6 C7 C8 C9 -135.4(9) . . . no
C6 C7 C8 C29 0.1(12) . . . no
C12 C7 C8 C9 2.6(12) . . . no
C12 C7 C8 C29 138.1(8) . . . no
C6 C7 C12 C11 143.5(8) . . . no
C6 C7 C12 C13 0.6(11) . . . no
C8 C7 C12 C11 0.8(11) . . . no
C8 C7 C12 C13 -142.1(8) . . . no
C7 C8 C9 C10 -5.1(13) . . . no
C7 C8 C9 C30 141.5(9) . . . no
C29 C8 C9 C10 -146.0(9) . . . no
C29 C8 C9 C30 0.7(10) . . . no
C7 C8 C29 C4 0.8(13) . . . no
C7 C8 C29 C28 -142.3(9) . . . no
C9 C8 C29 C4 141.9(8) . . . no
C9 C8 C29 C28 -1.3(10) . . . no
C8 C9 C10 C11 4.1(15) . . . no
C8 C9 C10 C20 140.4(10) . . 3_655 no
C30 C9 C10 C11 -137.8(11) . . . no
C30 C9 C10 C20 -1.5(16) . . 3_655 no
C8 C9 C30 C28 0.2(12) . . . no
C8 C9 C30 C17 -144.3(9) . . 3_655 no
C10 C9 C30 C28 145.1(10) . . . no
C10 C9 C30 C17 0.6(15) . . 3_655 no
C9 C10 C11 C12 -0.7(15) . . . no
C9 C10 C11 C22 140.6(10) . . 3_655 no
C20 C10 C11 C12 -141.3(9) 3_655 . . no
C20 C10 C11 C22 0.0(9) 3_655 . 3_655 no
C9 C10 C20 C18 2.0(16) . 3_655 3_655 no
C9 C10 C20 C21 -143.5(10) . 3_655 3_655 no
C11 C10 C20 C18 144.7(10) . 3_655 3_655 no
C11 C10 C20 C21 -0.8(10) . 3_655 3_655 no
C10 C11 C12 C7 -1.9(12) . . . no
C10 C11 C12 C13 134.4(10) . . . no
C22 C11 C12 C7 -140.1(8) 3_655 . . no
C22 C11 C12 C13 -3.8(13) 3_655 . . no
C10 C11 C22 C21 0.9(10) . 3_655 3_655 no
C10 C11 C22 C23 -142.5(9) . 3_655 3_655 no
C12 C11 C22 C21 144.6(8) . 3_655 3_655 no
C12 C11 C22 C23 1.3(13) . 3_655 3_655 no
C7 C12 C13 C14 -1.8(10) . . . no
C7 C12 C13 C27 144.6(10) . . 3_655 no
C11 C12 C13 C14 -141.9(9) . . . no
C11 C12 C13 C27 4.5(15) . . 3_655 no
C12 C13 C14 C6 2.5(11) . . . no
C12 C13 C14 C15 143.7(9) . . . no
C27 C13 C14 C6 -144.4(10) 3_655 . . no
C27 C13 C14 C15 -3.2(15) 3_655 . . no
C12 C13 C27 C23 -2.4(16) . 3_655 3_655 no
C12 C13 C27 C26 -139.7(11) . 3_655 3_655 no
C14 C13 C27 C23 139.9(10) . 3_655 3_655 no
C14 C13 C27 C26 2.6(17) . 3_655 3_655 no
C6 C14 C15 C16 134.5(10) . . . no
C6 C14 C15 C19 -6.0(14) . . . no
C13 C14 C15 C16 0.9(15) . . . no
C13 C14 C15 C19 -139.6(9) . . . no
C14 C15 C16 C17 -142.6(10) . . . no
C14 C15 C16 C26 1.8(14) . . 3_655 no
C19 C15 C16 C17 1.2(11) . . . no
C19 C15 C16 C26 145.6(9) . . 3_655 no
C14 C15 C19 C1 4.3(14) . . . no
C14 C15 C19 C18 146.9(9) . . . no
C16 C15 C19 C1 -142.4(9) . . . no
C16 C15 C19 C18 0.2(11) . . . no
C15 C16 C17 C18 -2.3(11) . . . no
C15 C16 C17 C30 143.7(9) . . 3_655 no
C26 C16 C17 C18 -141.2(11) 3_655 . . no
C26 C16 C17 C30 4.7(15) 3_655 . 3_655 no
C15 C16 C26 C25 -140.0(9) . 3_655 3_655 no
C15 C16 C26 C27 -2.5(15) . 3_655 3_655 no
C17 C16 C26 C25 -3.2(15) . 3_655 3_655 no
C17 C16 C26 C27 134.3(12) . 3_655 3_655 no
C16 C17 C18 C19 2.4(12) . . . no
C16 C17 C18 C20 142.0(10) . . . no
C30 C17 C18 C19 -140.4(10) 3_655 . . no
C30 C17 C18 C20 -0.9(16) 3_655 . . no
C16 C17 C30 C9 -140.0(9) . 3_655 3_655 no
C16 C17 C30 C28 -3.2(14) . 3_655 3_655 no
C18 C17 C30 C9 0.2(15) . 3_655 3_655 no
C18 C17 C30 C28 137.0(11) . 3_655 3_655 no
C17 C18 C19 C1 142.7(9) . . . no
C17 C18 C19 C15 -1.6(11) . . . no
C20 C18 C19 C1 2.8(14) . . . no
C20 C18 C19 C15 -141.5(10) . . . no
C17 C18 C20 C21 -137.5(12) . . . no
C17 C18 C20 C10 1.7(15) . . 3_655 no
C19 C18 C20 C21 -1.4(17) . . . no
C19 C18 C20 C10 137.8(10) . . 3_655 no
C18 C20 C21 C2 -0.5(18) . . . no
C18 C20 C21 C22 141.6(11) . . . no
C10 C20 C21 C2 -143.5(10) 3_655 . . no
C10 C20 C21 C22 -1.4(10) 3_655 . . no
C2 C21 C22 C23 -0.2(14) . . . no
C2 C21 C22 C11 142.3(8) . . 3_655 no
C20 C21 C22 C23 -141.1(10) . . . no
C20 C21 C22 C11 1.4(10) . . 3_655 no
C21 C22 C23 C24 0.4(15) . . . no
C21 C22 C23 C27 138.4(11) . . . no
C11 C22 C23 C24 -138.6(11) 3_655 . . no
C11 C22 C23 C27 -0.5(15) 3_655 . . no
C22 C23 C24 C3 -1.1(17) . . . no
C22 C23 C24 C25 141.4(11) . . . no
C27 C23 C24 C3 -144.4(12) . . . no
C27 C23 C24 C25 -1.9(14) . . . no
C22 C23 C27 C26 -141.2(11) . . . no
C22 C23 C27 C13 0.0(16) . . 3_655 no
C24 C23 C27 C26 1.9(14) . . . no
C24 C23 C27 C13 143.1(11) . . 3_655 no
C3 C24 C25 C26 143.2(10) . . . no
C3 C24 C25 C28 1.5(16) . . . no
C23 C24 C25 C26 1.2(13) . . . no
C23 C24 C25 C28 -140.5(11) . . . no
C24 C25 C26 C27 0.1(12) . . . no
C24 C25 C26 C16 -145.0(10) . . 3_655 no
C28 C25 C26 C27 144.8(10) . . . no
C28 C25 C26 C16 -0.3(14) . . 3_655 no
C24 C25 C28 C29 -0.5(15) . . . no
C24 C25 C28 C30 137.1(11) . . . no
C26 C25 C28 C29 -138.6(9) . . . no
C26 C25 C28 C30 -1.0(13) . . . no
C25 C26 C27 C23 -1.3(12) . . . no
C25 C26 C27 C13 -141.8(11) . . 3_655 no
C16 C26 C27 C23 140.1(11) 3_655 . . no
C16 C26 C27 C13 -0.4(18) 3_655 . 3_655 no
C25 C28 C29 C4 -2.0(12) . . . no
C25 C28 C29 C8 142.0(9) . . . no
C30 C28 C29 C4 -142.6(8) . . . no
C30 C28 C29 C8 1.4(11) . . . no
C25 C28 C30 C9 -141.9(9) . . . no
C25 C28 C30 C17 -0.6(14) . . 3_655 no
C29 C28 C30 C9 -0.9(10) . . . no
C29 C28 C30 C17 140.4(9) . . 3_655 no
C106 C101 C102 H102 -179.29 . . . no
H101 C101 C102 C103 -179.25 . . . no
H101 C101 C102 H102 0.59 . . . no
H101 C101 C106 C105 179.81 . . . no
H101 C101 C106 C119 1.66 . . . no
C101 C102 C103 H103 178.57 . . . no
H102 C102 C103 C104 178.80 . . . no
H102 C102 C103 H103 -1.27 . . . no
C102 C103 C104 H104 -178.72 . . . no
H103 C103 C104 C105 -178.63 . . . no
H103 C103 C104 H104 1.35 . . . no
H104 C104 C105 C106 179.26 . . . no
H104 C104 C105 C120 -2.13 . . . no
C104 C105 C120 H120 1.59 . . . no
C106 C105 C120 H120 -179.72 . . . no
C101 C106 C119 H119 -1.80 . . . no
C105 C106 C119 H119 179.94 . . . no
C112 C107 C108 H108 179.60 . . . no
H107 C107 C108 C109 179.79 . . . no
H107 C107 C108 H108 -0.35 . . . no
H107 C107 C112 C111 179.78 . . . no
H107 C107 C112 C119 3.99 . . . no
C107 C108 C109 H109 179.65 . . . no
H108 C108 C109 C110 179.81 . . . no
H108 C108 C109 H109 -0.20 . . . no
C108 C109 C110 H110 -178.60 . . . no
H109 C109 C110 C111 -178.67 . . . no
H109 C109 C110 H110 1.42 . . . no
H110 C110 C111 C112 178.18 . . . no
H110 C110 C111 C120 -2.73 . . . no
C110 C111 C120 H120 1.69 . . . no
C112 C111 C120 H120 -179.15 . . . no
C107 C112 C119 H119 -2.98 . . . no
C111 C112 C119 H119 -179.01 . . . no
C118 C113 C114 H114 -178.18 . . . no
H113 C113 C114 C115 -178.33 . . . no
H113 C113 C114 H114 1.88 . . . no
H113 C113 C118 C117 177.87 . . . no
H113 C113 C118 C119 -3.78 . . . no
C113 C114 C115 H115 178.38 . . . no
H114 C114 C115 C116 178.32 . . . no
H114 C114 C115 H115 -1.83 . . . no
C114 C115 C116 H116 -178.18 . . . no
H115 C115 C116 C117 -178.04 . . . no
H115 C115 C116 H116 1.97 . . . no
H116 C116 C117 C118 177.67 . . . no
H116 C116 C117 C120 3.30 . . . no
C116 C117 C120 H120 -4.75 . . . no
C118 C117 C120 H120 -179.55 . . . no
C113 C118 C119 H119 2.27 . . . no
C117 C118 C119 H119 -179.32 . . . no
C91 C92 C93 C94 179.6(7) . . . no
C97 C92 C93 C94 0.5(11) . . . no
C91 C92 C97 C96 -180.0(7) . . . no
C91 C92 C97 C98 0.3(11) . . . no
C93 C92 C97 C96 -0.9(10) . . . no
C93 C92 C97 C98 179.4(7) . . . no
C92 C93 C94 C95 -0.1(11) . . . no
C93 C94 C95 C96 0.0(11) . . . no
C94 C95 C96 C97 -0.5(11) . . . no
C95 C96 C97 C92 0.9(11) . . . no
C95 C96 C97 C98 -179.4(7) . . . no
